data_9010303
loop_
_publ_author_name
'Gatta, G. D.'
'Angel, R. J.'

_publ_section_title
;
 Elastic behavior and pressure-induced structural evolution of nepheline:
 Implications for the nature of the modulated superstructure
 Sample: P = 4.130 GPa
;
_journal_name_full 'American Mineralogist'
_journal_page_first 1446
_journal_page_last 1455
_journal_paper_doi 10.2138/am.2007.2501
_journal_volume 92
_journal_year 2007
_chemical_compound_source 'intrusive aplite of Snipe River, Tambani, Nyasaland, Malawi'
_chemical_formula_sum 'Al4 Ca0.03 K0.54 Na3.24 O16 Si4'
_chemical_name_mineral Nepheline
_space_group_IT_number 173
_symmetry_space_group_name_Hall 'P 6c'
_symmetry_space_group_name_H-M 'P 63'
_cell_angle_alpha 90
_cell_angle_beta 90
_cell_angle_gamma 120
_cell_length_a 9.7178
_cell_length_b 9.7178
_cell_length_c 8.2030
_cell_formula_units_Z 2
_cell_volume 670.871
_database_code_amcsd 0004425
_diffrn_ambient_pressure 4.13e+06
_exptl_crystal_density_diffrn 2.837
_cod_original_formula_sum 'K.54 Na3.24 Ca.03 Al4 Si4 O16'
_cod_database_code 9010303

loop_
_space_group_symop_operation_xyz
x,y,z
x-y,x,1/2+z
-y,x-y,z
-x,-y,1/2+z
-x+y,-x,z
y,-x+y,1/2+z

loop_
_atom_site_label
_atom_site_fract_x
_atom_site_fract_y
_atom_site_fract_z
_atom_site_occupancy
_atom_site_U_iso_or_equiv
K 0.00000 0.00000 0.00410 0.54000 0.01900
NaK 0.00000 0.00000 0.00410 0.24000 0.01900
CaK 0.00000 0.00000 0.00410 0.03000 0.01900
Na 0.55760 0.99930 0.50640 1.00000 0.01820
AlT1 0.66667 0.33333 0.71222 1.00000 0.00870
SiT2 0.66667 0.33333 0.31158 1.00000 0.00750
SiT3 0.91817 0.67174 0.82475 1.00000 0.00910
AlT4 0.91775 0.67115 0.19370 1.00000 0.00750
O1 0.66667 0.33333 0.50590 1.00000 0.04060
O2 0.00071 0.69849 0.00420 1.00000 0.01440
O3 0.83360 0.47374 0.23100 1.00000 0.02070
O4 0.84560 0.48771 0.76420 1.00000 0.01660
O5 0.77691 0.71442 0.83450 1.00000 0.01260
O6 0.78500 0.73920 0.18750 1.00000 0.01350

loop_
_cod_related_entry_id
_cod_related_entry_database
_cod_related_entry_code
1 AMCSD 0004425
